data_4343576
loop_
_publ_author_name
'Henne, F. D.'
'Dickschat, A. T.'
'Hennersdorf, F.'
'Feldmann, K.-O.'
'Weigand, J. J.'

_publ_section_title
;
 Synthesis of Selected Cationic Pnictanes [LnPnX3-n](n+) (L =
 Imidazolium-2-yl; Pn = P, As; n = 1-3) and Replacement Reactions with
 Pseudohalogens.
;
_journal_issue 14
_journal_name_full 'Inorganic chemistry'
_journal_page_first 6849
_journal_page_last 6861
_journal_paper_doi 10.1021/acs.inorgchem.5b00765
_journal_volume 54
_journal_year 2015
_chemical_formula_moiety 'C11 H20 Cl2 N2 Sb, C F3 O3 S '
_chemical_formula_sum 'C12 H20 Cl2 F3 N2 O3 S Sb'
_chemical_formula_weight 522.01
_space_group_IT_number 19
_symmetry_cell_setting orthorhombic
_symmetry_space_group_name_Hall 'P 2ac 2ab'
_symmetry_space_group_name_H-M 'P 21 21 21'
_atom_sites_solution_hydrogens geom
_atom_sites_solution_primary direct
_atom_sites_solution_secondary difmap
_audit_creation_date 2015-01-02
_audit_creation_method
;
Olex2 1.2
(compiled 2014.12.26 svn.r3119 for OlexSys, GUI svn.r4975)
;
_cell_angle_alpha 90.00
_cell_angle_beta 90.00
_cell_angle_gamma 90.00
_cell_formula_units_Z 4
_cell_length_a 10.1690(4)
_cell_length_b 11.0255(4)
_cell_length_c 17.2820(6)
_cell_measurement_reflns_used 900
_cell_measurement_temperature 153(2)
_cell_measurement_theta_max 22.5
_cell_measurement_theta_min 1
_cell_volume 1937.63(12)
_computing_cell_refinement 'APEX2(Bruker AXS, 2007)'
_computing_data_collection 'APEX2(Bruker AXS, 2007)'
_computing_data_reduction 'SAINT,SADABS (Bruker AXS, 2007 )'
_computing_molecular_graphics
;
ORTEP3,L.J. Farrugia, J. Appl. Cryst. (1997) 30, 565
;
_computing_structure_refinement
;
SHELXL-97, G. M. Sheldrick, Acta Cryst. (2008) A64, 112-122
;
_computing_structure_solution
;
SHELXS-97 , G. M. Sheldrick, Acta Cryst. (2008) A64, 112-122
;
_diffrn_ambient_temperature 153(1)
_diffrn_detector_area_resol_mean 80
_diffrn_measured_fraction_theta_full 1.000
_diffrn_measured_fraction_theta_max 1.000
_diffrn_measurement_device_type 'CCD area detector'
_diffrn_measurement_method 'Omega and Phi scans'
_diffrn_radiation_monochromator graphite
_diffrn_radiation_source 'rotating anode'
_diffrn_radiation_type MoK\a
_diffrn_radiation_wavelength 0.71073
_diffrn_reflns_av_R_equivalents 0.0362
_diffrn_reflns_av_sigmaI/netI 0.0340
_diffrn_reflns_limit_h_max 13
_diffrn_reflns_limit_h_min -13
_diffrn_reflns_limit_k_max 15
_diffrn_reflns_limit_k_min -15
_diffrn_reflns_limit_l_max 21
_diffrn_reflns_limit_l_min -23
_diffrn_reflns_number 19271
_diffrn_reflns_theta_full 25.00
_diffrn_reflns_theta_max 29.13
_diffrn_reflns_theta_min 2.19
_exptl_absorpt_coefficient_mu 1.848
_exptl_absorpt_correction_T_max 0.8663
_exptl_absorpt_correction_T_min 0.7441
_exptl_absorpt_correction_type multi-scan
_exptl_absorpt_process_details
; 
 Corrections were done with the SADABS program, utilizing the none merged
 raw data obtained from the integration process. Integration and final cell
 refinement were done with SAINT.

 SADABS reports ratio of Tmin/Tmax =  0.803476 

;
_exptl_crystal_colour colourless
_exptl_crystal_density_diffrn 1.789
_exptl_crystal_density_method 'not measured'
_exptl_crystal_description plate
_exptl_crystal_F_000 1032
_exptl_crystal_size_max 0.17
_exptl_crystal_size_mid 0.15
_exptl_crystal_size_min 0.08
_refine_diff_density_max 0.780
_refine_diff_density_min -0.398
_refine_diff_density_rms 0.077
_refine_ls_abs_structure_details 'Flack H D (1983), Acta Cryst. A39, 876-881'
_refine_ls_abs_structure_Flack -0.036(14)
_refine_ls_extinction_method none
_refine_ls_goodness_of_fit_ref 1.021
_refine_ls_hydrogen_treatment noref
_refine_ls_matrix_type full
_refine_ls_number_parameters 223
_refine_ls_number_reflns 5218
_refine_ls_number_restraints 0
_refine_ls_restrained_S_all 1.021
_refine_ls_R_factor_all 0.0255
_refine_ls_R_factor_gt 0.0237
_refine_ls_shift/su_max 0.001
_refine_ls_shift/su_mean 0.000
_refine_ls_structure_factor_coef Fsqd
_refine_ls_weighting_details 'calc w=1/[\s^2^(Fo^2^)+(0.0262P)^2^+0.0000P] where P=(Fo^2^+2Fc^2^)/3'
_refine_ls_weighting_scheme calc
_refine_ls_wR_factor_gt 0.0537
_refine_ls_wR_factor_ref 0.0545
_reflns_number_gt 4953
_reflns_number_total 5218
_reflns_threshold_expression >2sigma(I)
_cod_data_source_file ic5b00765_si_003.cif
_cod_data_source_block
;
;
_cod_depositor_comments 'Adding full bibliography for 4343576--4343580.cif.'
_cod_database_code 4343576

loop_
_symmetry_equiv_pos_as_xyz
'x, y, z'
'-x+1/2, -y, z+1/2'
'-x, y+1/2, -z+1/2'
'x+1/2, -y+1/2, -z'

loop_
_atom_site_label
_atom_site_type_symbol
_atom_site_fract_x
_atom_site_fract_y
_atom_site_fract_z
_atom_site_U_iso_or_equiv
_atom_site_adp_type
_atom_site_occupancy
_atom_site_symmetry_multiplicity
_atom_site_calc_flag
_atom_site_refinement_flags
C1 C 0.2882(2) 0.8533(2) 0.16028(15) 0.0184(5) Uani 1 1 d .
C2 C 0.2022(2) 0.8746(3) 0.27841(15) 0.0230(5) Uani 1 1 d .
C3 C 0.3136(3) 0.8072(2) 0.28568(16) 0.0228(5) Uani 1 1 d .
C4 C 0.1112(3) 0.9137(3) 0.34167(19) 0.0361(7) Uani 1 1 d .
H4A H 0.1286 0.8658 0.3883 0.054 Uiso 1 1 calc R
H4B H 0.0199 0.9011 0.3253 0.054 Uiso 1 1 calc R
H4C H 0.1253 0.9999 0.3529 0.054 Uiso 1 1 calc R
C5 C 0.3715(3) 0.7570(3) 0.35820(18) 0.0367(7) Uani 1 1 d .
H5A H 0.3317 0.7972 0.4030 0.055 Uiso 1 1 calc R
H5B H 0.4666 0.7712 0.3584 0.055 Uiso 1 1 calc R
H5C H 0.3543 0.6696 0.3609 0.055 Uiso 1 1 calc R
C6 C 0.0777(3) 0.9694(2) 0.16446(18) 0.0261(6) Uani 1 1 d .
H6 H 0.1028 0.9840 0.1093 0.031 Uiso 1 1 calc R
C7 C -0.0446(3) 0.8905(3) 0.16302(19) 0.0364(7) Uani 1 1 d .
H7A H -0.0219 0.8097 0.1436 0.055 Uiso 1 1 calc R
H7B H -0.1106 0.9274 0.1290 0.055 Uiso 1 1 calc R
H7C H -0.0804 0.8836 0.2155 0.055 Uiso 1 1 calc R
C8 C 0.0551(3) 1.0944(3) 0.2010(2) 0.0409(8) Uani 1 1 d .
H8A H 0.0164 1.0844 0.2525 0.061 Uiso 1 1 calc R
H8B H -0.0047 1.1416 0.1683 0.061 Uiso 1 1 calc R
H8C H 0.1393 1.1370 0.2055 0.061 Uiso 1 1 calc R
C9 C 0.4849(2) 0.7243(2) 0.18910(16) 0.0210(5) Uani 1 1 d .
H9 H 0.4862 0.7220 0.1313 0.025 Uiso 1 1 calc R
C10 C 0.6101(3) 0.7871(3) 0.21426(19) 0.0293(6) Uani 1 1 d .
H10A H 0.6115 0.8698 0.1935 0.044 Uiso 1 1 calc R
H10B H 0.6863 0.7421 0.1947 0.044 Uiso 1 1 calc R
H10C H 0.6137 0.7901 0.2709 0.044 Uiso 1 1 calc R
C11 C 0.4767(3) 0.5931(2) 0.21647(19) 0.0331(7) Uani 1 1 d .
H11A H 0.4962 0.5893 0.2719 0.050 Uiso 1 1 calc R
H11B H 0.5406 0.5438 0.1880 0.050 Uiso 1 1 calc R
H11C H 0.3879 0.5618 0.2071 0.050 Uiso 1 1 calc R
C12 C 0.2478(3) 0.4176(2) 0.0441(2) 0.0335(7) Uani 1 1 d .
N1 N 0.1890(2) 0.90362(19) 0.20069(12) 0.0203(4) Uani 1 1 d .
N2 N 0.3652(2) 0.79411(18) 0.21197(12) 0.0183(4) Uani 1 1 d .
O1 O 0.31232(16) 0.64325(16) 0.03826(13) 0.0286(4) Uani 1 1 d .
O2 O 0.0949(2) 0.59290(18) 0.08577(12) 0.0339(5) Uani 1 1 d .
O3 O 0.1452(2) 0.56918(17) -0.05074(11) 0.0292(4) Uani 1 1 d .
F1 F 0.14866(18) 0.34014(14) 0.03527(11) 0.0388(4) Uani 1 1 d .
F2 F 0.2948(3) 0.40336(17) 0.11504(14) 0.0676(8) Uani 1 1 d .
F3 F 0.3414(2) 0.38581(18) -0.00606(14) 0.0555(5) Uani 1 1 d .
S1 S 0.19245(6) 0.57271(5) 0.02765(4) 0.02077(13) Uani 1 1 d .
Cl1 Cl 0.14346(7) 0.88366(6) -0.02219(4) 0.03111(14) Uani 1 1 d .
Cl2 Cl 0.34859(8) 1.09046(5) 0.06102(4) 0.02956(14) Uani 1 1 d .
Sb1 Sb 0.352486(15) 0.875409(14) 0.038837(9) 0.01920(5) Uani 1 1 d .

loop_
_atom_site_aniso_label
_atom_site_aniso_U_11
_atom_site_aniso_U_22
_atom_site_aniso_U_33
_atom_site_aniso_U_23
_atom_site_aniso_U_13
_atom_site_aniso_U_12
C1 0.0174(11) 0.0184(13) 0.0195(13) 0.0003(9) -0.0014(9) 0.0009(9)
C2 0.0231(11) 0.0292(12) 0.0167(12) -0.0030(12) 0.0008(9) 0.0004(12)
C3 0.0251(12) 0.0267(13) 0.0165(13) 0.0010(10) 0.0015(10) 0.0005(10)
C4 0.0299(15) 0.052(2) 0.0261(16) -0.0079(14) 0.0063(12) 0.0061(13)
C5 0.0426(18) 0.0478(18) 0.0197(15) 0.0061(12) 0.0002(13) 0.0109(14)
C6 0.0202(13) 0.0285(14) 0.0295(16) 0.0013(11) -0.0016(11) 0.0074(11)
C7 0.0243(13) 0.049(2) 0.0358(17) 0.0036(15) -0.0045(12) 0.0002(14)
C8 0.0420(18) 0.0343(18) 0.046(2) -0.0058(14) -0.0014(16) 0.0143(14)
C9 0.0201(12) 0.0239(13) 0.0190(14) -0.0028(10) -0.0010(10) 0.0064(10)
C10 0.0229(13) 0.0367(16) 0.0281(16) -0.0035(12) 0.0003(11) 0.0015(11)
C11 0.0414(17) 0.0240(15) 0.0340(18) -0.0021(12) -0.0051(14) 0.0084(12)
C12 0.0392(17) 0.0249(12) 0.0365(18) 0.0004(13) -0.0091(15) 0.0018(11)
N1 0.0199(10) 0.0232(11) 0.0177(11) -0.0020(8) 0.0002(8) 0.0021(8)
N2 0.0184(10) 0.0205(9) 0.0160(10) -0.0001(7) -0.0001(9) 0.0028(8)
O1 0.0200(8) 0.0240(9) 0.0417(12) -0.0022(9) -0.0055(9) -0.0021(6)
O2 0.0379(11) 0.0351(12) 0.0286(12) 0.0016(9) 0.0109(9) -0.0017(9)
O3 0.0315(9) 0.0316(9) 0.0243(11) 0.0022(7) -0.0048(9) -0.0046(8)
F1 0.0492(10) 0.0238(7) 0.0433(10) 0.0011(7) -0.0047(11) -0.0085(7)
F2 0.1120(19) 0.0346(11) 0.0563(15) 0.0033(10) -0.0545(14) 0.0108(11)
F3 0.0416(11) 0.0347(10) 0.0902(16) -0.0080(10) 0.0102(11) 0.0113(10)
S1 0.0201(3) 0.0205(3) 0.0217(4) 0.0006(2) -0.0017(2) -0.0012(2)
Cl1 0.0315(3) 0.0329(3) 0.0290(3) -0.0012(3) -0.0141(3) -0.0009(3)
Cl2 0.0329(3) 0.0204(3) 0.0354(4) 0.0007(2) -0.0016(3) -0.0035(3)
Sb1 0.01956(7) 0.02124(7) 0.01680(8) -0.00018(7) 0.00065(7) -0.00328(7)

loop_
_atom_type_symbol
_atom_type_description
_atom_type_scat_dispersion_real
_atom_type_scat_dispersion_imag
_atom_type_scat_source
C C 0.0033 0.0016 'International Tables Vol C Tables 4.2.6.8 and 6.1.1.4'
H H 0.0000 0.0000 'International Tables Vol C Tables 4.2.6.8 and 6.1.1.4'
N N 0.0061 0.0033 'International Tables Vol C Tables 4.2.6.8 and 6.1.1.4'
O O 0.0106 0.0060 'International Tables Vol C Tables 4.2.6.8 and 6.1.1.4'
F F 0.0171 0.0103 'International Tables Vol C Tables 4.2.6.8 and 6.1.1.4'
S S 0.1246 0.1234 'International Tables Vol C Tables 4.2.6.8 and 6.1.1.4'
Cl Cl 0.1484 0.1585 'International Tables Vol C Tables 4.2.6.8 and 6.1.1.4'
Sb Sb -0.5866 1.5461 'International Tables Vol C Tables 4.2.6.8 and 6.1.1.4'

loop_
_geom_angle_atom_site_label_1
_geom_angle_atom_site_label_2
_geom_angle_atom_site_label_3
_geom_angle
N1 C1 N2 106.8(2)
N1 C1 Sb1 131.95(18)
N2 C1 Sb1 120.50(17)
C3 C2 N1 107.2(2)
C3 C2 C4 127.3(3)
N1 C2 C4 125.5(2)
C2 C3 N2 106.7(2)
C2 C3 C5 127.5(3)
N2 C3 C5 125.8(2)
C2 C4 H4A 109.5
C2 C4 H4B 109.5
H4A C4 H4B 109.5
C2 C4 H4C 109.5
H4A C4 H4C 109.5
H4B C4 H4C 109.5
C3 C5 H5A 109.5
C3 C5 H5B 109.5
H5A C5 H5B 109.5
C3 C5 H5C 109.5
H5A C5 H5C 109.5
H5B C5 H5C 109.5
N1 C6 C7 110.6(2)
N1 C6 C8 112.3(2)
C7 C6 C8 113.5(3)
N1 C6 H6 106.6
C7 C6 H6 106.6
C8 C6 H6 106.6
C6 C7 H7A 109.5
C6 C7 H7B 109.5
H7A C7 H7B 109.5
C6 C7 H7C 109.5
H7A C7 H7C 109.5
H7B C7 H7C 109.5
C6 C8 H8A 109.5
C6 C8 H8B 109.5
H8A C8 H8B 109.5
C6 C8 H8C 109.5
H8A C8 H8C 109.5
H8B C8 H8C 109.5
N2 C9 C10 111.9(2)
N2 C9 C11 111.2(2)
C10 C9 C11 113.1(2)
N2 C9 H9 106.7
C10 C9 H9 106.7
C11 C9 H9 106.7
C9 C10 H10A 109.5
C9 C10 H10B 109.5
H10A C10 H10B 109.5
C9 C10 H10C 109.5
H10A C10 H10C 109.5
H10B C10 H10C 109.5
C9 C11 H11A 109.5
C9 C11 H11B 109.5
H11A C11 H11B 109.5
C9 C11 H11C 109.5
H11A C11 H11C 109.5
H11B C11 H11C 109.5
F2 C12 F1 107.7(3)
F2 C12 F3 108.2(3)
F1 C12 F3 107.2(3)
F2 C12 S1 111.6(2)
F1 C12 S1 110.50(19)
F3 C12 S1 111.4(2)
C1 N1 C2 109.6(2)
C1 N1 C6 123.6(2)
C2 N1 C6 126.5(2)
C1 N2 C3 109.7(2)
C1 N2 C9 123.0(2)
C3 N2 C9 127.3(2)
O2 S1 O3 115.76(13)
O2 S1 O1 114.13(13)
O3 S1 O1 114.36(13)
O2 S1 C12 104.52(14)
O3 S1 C12 103.02(14)
O1 S1 C12 102.85(12)
C1 Sb1 Cl1 99.26(6)
C1 Sb1 Cl2 87.27(6)
Cl1 Sb1 Cl2 91.05(3)

loop_
_geom_bond_atom_site_label_1
_geom_bond_atom_site_label_2
_geom_bond_distance
C1 N1 1.346(3)
C1 N2 1.355(3)
C1 Sb1 2.212(3)
C2 C3 1.360(4)
C2 N1 1.387(3)
C2 C4 1.496(4)
C3 N2 1.385(3)
C3 C5 1.491(4)
C4 H4A 0.9800
C4 H4B 0.9800
C4 H4C 0.9800
C5 H5A 0.9800
C5 H5B 0.9800
C5 H5C 0.9800
C6 N1 1.483(3)
C6 C7 1.518(4)
C6 C8 1.533(4)
C6 H6 1.0000
C7 H7A 0.9800
C7 H7B 0.9800
C7 H7C 0.9800
C8 H8A 0.9800
C8 H8B 0.9800
C8 H8C 0.9800
C9 N2 1.494(3)
C9 C10 1.514(4)
C9 C11 1.524(4)
C9 H9 1.0000
C10 H10A 0.9800
C10 H10B 0.9800
C10 H10C 0.9800
C11 H11A 0.9800
C11 H11B 0.9800
C11 H11C 0.9800
C12 F2 1.324(4)
C12 F1 1.331(3)
C12 F3 1.335(4)
C12 S1 1.822(3)
O1 S1 1.4575(18)
O2 S1 1.429(2)
O3 S1 1.4381(19)
Cl1 Sb1 2.3746(7)
Cl2 Sb1 2.4022(6)
